data_2013275
loop_
_publ_author_name
'Lyakhov, Alexander S.'
'Gaponik, Pavel N.'
'Degtyarik, Michail M.'
'Ivashkevich, Ludmila S.'

_publ_section_title
;The layered structure of
 poly[[di-\m-chloro-bis[chloro(2-ethyltetrazole-\k<i>N</i>^4^)copper(II)]]-di-\m-2-ethyltetrazole-\k^2^<i>N</i>^1^:<i>N</i>^4^]
;
_journal_issue 6
_journal_name_full 'Acta Crystallographica Section C'
_journal_page_first m204
_journal_page_last m206
_journal_paper_doi 10.1107/S0108270103008321
_journal_volume 59
_journal_year 2003
_chemical_formula_iupac '[Cu Cl2 (C6 H12 N8)]'
_chemical_formula_moiety 'C6 H12 Cl2 Cu N8'
_chemical_formula_sum 'C6 H12 Cl2 Cu N8'
_chemical_formula_weight 330.68
_chemical_name_systematic
;
poly[[[di-\m-chloro-bis[chloro(2-ethyltetrazole-kN^4^)copper(II)]]-
di-\m-ethyltetrazole-k^2^N^1^:N^4^]
;
_space_group_IT_number 14
_symmetry_cell_setting monoclinic
_symmetry_space_group_name_Hall '-P 2yn'
_symmetry_space_group_name_H-M 'P 1 21/n 1'
_atom_sites_solution_hydrogens geom
_atom_sites_solution_primary direct
_atom_sites_solution_secondary difmap
_audit_creation_method SHELXL-97
_cell_angle_alpha 90.00
_cell_angle_beta 119.174(15)
_cell_angle_gamma 90.00
_cell_formula_units_Z 4
_cell_length_a 10.234(2)
_cell_length_b 13.690(4)
_cell_length_c 10.478(2)
_cell_measurement_reflns_used 25
_cell_measurement_temperature 293(2)
_cell_measurement_theta_max 24.1
_cell_measurement_theta_min 22.0
_cell_volume 1281.8(5)
_computing_cell_refinement 'R3m software (Nicolet, 1980)'
_computing_data_collection 'R3m software (Nicolet, 1980)'
_computing_data_reduction 'OMNIBUS (Galdecka, 2002)'
_computing_molecular_graphics
;
ORTEP-3 for windows (Farrugia, 1997),
PLATON (Spek, 2003)
;
_computing_publication_material SHELXL97
_computing_structure_refinement 'SHELXL97 (Sheldrick, 1997)'
_computing_structure_solution 'SIR97 (Altomare et al., 1999)'
_diffrn_ambient_temperature 293(2)
_diffrn_measured_fraction_theta_full 0.999
_diffrn_measured_fraction_theta_max 0.999
_diffrn_measurement_device_type 'Nicolet R3m four-circle diffractometer'
_diffrn_measurement_method \w/2\q
_diffrn_radiation_monochromator graphite
_diffrn_radiation_source 'fine-focus sealed tube'
_diffrn_radiation_type MoK\a
_diffrn_radiation_wavelength 0.71073
_diffrn_reflns_av_R_equivalents 0.0193
_diffrn_reflns_av_sigmaI/netI 0.0204
_diffrn_reflns_limit_h_max 14
_diffrn_reflns_limit_h_min 0
_diffrn_reflns_limit_k_max 19
_diffrn_reflns_limit_k_min 0
_diffrn_reflns_limit_l_max 12
_diffrn_reflns_limit_l_min -14
_diffrn_reflns_number 4079
_diffrn_reflns_theta_full 30.07
_diffrn_reflns_theta_max 30.07
_diffrn_reflns_theta_min 2.28
_diffrn_standards_decay_% none
_diffrn_standards_interval_count 100
_diffrn_standards_number 3
_exptl_absorpt_coefficient_mu 2.112
_exptl_absorpt_correction_T_max 0.333
_exptl_absorpt_correction_T_min 0.298
_exptl_absorpt_correction_type psi-scan
_exptl_absorpt_process_details '(North et al., 1968)'
_exptl_crystal_colour blue
_exptl_crystal_density_diffrn 1.713
_exptl_crystal_density_method 'not measured'
_exptl_crystal_description prism
_exptl_crystal_F_000 668
_exptl_crystal_size_max 0.60
_exptl_crystal_size_mid 0.60
_exptl_crystal_size_min 0.52
_refine_diff_density_max 0.573
_refine_diff_density_min -0.590
_refine_ls_extinction_method none
_refine_ls_goodness_of_fit_ref 1.088
_refine_ls_hydrogen_treatment constr
_refine_ls_matrix_type full
_refine_ls_number_parameters 156
_refine_ls_number_reflns 3763
_refine_ls_number_restraints 0
_refine_ls_restrained_S_all 1.088
_refine_ls_R_factor_all 0.0374
_refine_ls_R_factor_gt 0.0341
_refine_ls_shift/su_max 0.000
_refine_ls_shift/su_mean 0.000
_refine_ls_structure_factor_coef Fsqd
_refine_ls_weighting_details 'calc w=1/[\s^2^(Fo^2^)+(0.0535P)^2^+0.5059P] where P=(Fo^2^+2Fc^2^)/3'
_refine_ls_weighting_scheme calc
_refine_ls_wR_factor_gt 0.0966
_refine_ls_wR_factor_ref 0.0982
_reflns_number_gt 3444
_reflns_number_total 3763
_reflns_threshold_expression I>2\s(I)
_cod_data_source_file fr1419.cif
_cod_data_source_block I
_cod_depositor_comments
;
The following automatic conversions were performed:
'_geom_bond_publ_flag' value 'Y' changed to 'y' according to
'/home/saulius/struct/CIF-dictionaries/cif_core.dic' dictionary named
'cif_core.dic' version 2.4.1 from 2010-06-29 (16 times).

Automatic conversion script
Id: cif_fix_enum 1527 2010-12-29 10:47:43Z saulius 

The following automatic conversions were performed:

'_geom_bond_publ_flag' value 'Y' changed to 'y' according to
/home/saulius/struct/CIF-dictionaries/cif_core.dic dictionary named
'cif_core.dic' version 2.4.1 from 2010-06-29 (16 times).

Automatic conversion script
Id: cif_fix_values 1715 2011-07-08 13:25:40Z adriana 
;
_cod_original_cell_volume 1281.9(5)
_cod_original_sg_symbol_H-M 'P 21/n'
_cod_database_code 2013275
_cod_database_fobs_code 2013275

loop_
_symmetry_equiv_pos_as_xyz
'x, y, z'
'-x+1/2, y+1/2, -z+1/2'
'-x, -y, -z'
'x-1/2, -y-1/2, z-1/2'

loop_
_atom_site_label
_atom_site_fract_x
_atom_site_fract_y
_atom_site_fract_z
_atom_site_U_iso_or_equiv
_atom_site_adp_type
_atom_site_calc_flag
_atom_site_refinement_flags
_atom_site_occupancy
_atom_site_disorder_assembly
_atom_site_disorder_group
_atom_site_type_symbol
Cu1 0.57901(2) 0.123100(17) 0.04226(2) 0.03685(9) Uani d . 1 . . Cu
Cl1 0.52049(5) 0.02443(3) 0.18239(5) 0.03839(11) Uani d . 1 . . Cl
Cl2 0.64953(6) 0.23024(4) -0.07677(6) 0.05315(14) Uani d . 1 . . Cl
N1A 0.1548(2) 0.22734(17) -0.24365(19) 0.0545(5) Uani d . 1 . . N
N2A 0.15985(18) 0.23031(13) -0.11470(18) 0.0413(3) Uani d . 1 . . N
N3A 0.28670(18) 0.20117(14) -0.00508(18) 0.0431(4) Uani d . 1 . . N
N4A 0.37140(17) 0.17808(12) -0.06414(17) 0.0382(3) Uani d . 1 . . N
C5A 0.2906(2) 0.19436(17) -0.2072(2) 0.0473(5) Uani d . 1 . . C
H5A 0.3251 0.1839 -0.2735 0.057 Uiso calc R 1 . . H
C6A 0.0295(3) 0.2595(2) -0.0991(3) 0.0581(6) Uani d . 1 . . C
H61A -0.0540 0.2167 -0.1581 0.070 Uiso calc R 1 . . H
H62A 0.0005 0.3255 -0.1355 0.070 Uiso calc R 1 . . H
C7A 0.0612(3) 0.2552(3) 0.0542(3) 0.0686(7) Uani d . 1 . . C
H71A 0.0992 0.1917 0.0938 0.103 Uiso calc R 1 . . H
H72A -0.0293 0.2671 0.0580 0.103 Uiso calc R 1 . . H
H73A 0.1341 0.3039 0.1106 0.103 Uiso calc R 1 . . H
N1B 0.9880(2) -0.00382(16) 0.1502(2) 0.0513(4) Uani d . 1 . . N
N2B 1.00320(17) 0.02045(13) 0.27913(18) 0.0412(3) Uani d . 1 . . N
N3B 0.88395(18) 0.06117(15) 0.27274(18) 0.0448(4) Uani d . 1 . . N
N4B 0.78574(16) 0.06495(13) 0.13237(17) 0.0391(3) Uani d . 1 . . N
C5B 0.8505(2) 0.02601(19) 0.0605(2) 0.0502(5) Uani d . 1 . . C
H5B 0.8044 0.0205 -0.0407 0.060 Uiso calc R 1 . . H
C6B 1.1409(2) 0.0025(2) 0.4187(3) 0.0603(6) Uani d . 1 . . C
H61B 1.1429 -0.0651 0.4474 0.072 Uiso calc R 1 . . H
H62B 1.1409 0.0436 0.4941 0.072 Uiso calc R 1 . . H
C7B 1.2771(3) 0.0234(2) 0.4061(3) 0.0664(7) Uani d . 1 . . C
H71B 1.2830 -0.0221 0.3394 0.100 Uiso calc R 1 . . H
H72B 1.3644 0.0171 0.5005 0.100 Uiso calc R 1 . . H
H73B 1.2716 0.0887 0.3705 0.100 Uiso calc R 1 . . H

loop_
_atom_site_aniso_label
_atom_site_aniso_U_11
_atom_site_aniso_U_22
_atom_site_aniso_U_33
_atom_site_aniso_U_12
_atom_site_aniso_U_13
_atom_site_aniso_U_23
Cu1 0.02610(12) 0.04774(15) 0.03535(13) 0.00211(8) 0.01393(9) 0.00712(8)
Cl1 0.0366(2) 0.0452(2) 0.0351(2) 0.00032(16) 0.01886(16) 0.00204(16)
Cl2 0.0471(3) 0.0618(3) 0.0529(3) -0.0049(2) 0.0263(2) 0.0136(2)
N1A 0.0445(9) 0.0771(13) 0.0356(8) 0.0232(9) 0.0147(7) 0.0080(8)
N2A 0.0330(7) 0.0501(9) 0.0381(7) 0.0098(6) 0.0152(6) 0.0066(7)
N3A 0.0326(7) 0.0573(10) 0.0378(8) 0.0089(7) 0.0160(6) 0.0074(7)
N4A 0.0324(7) 0.0448(8) 0.0362(7) 0.0054(6) 0.0157(6) 0.0044(6)
C5A 0.0422(10) 0.0610(12) 0.0367(9) 0.0151(9) 0.0176(8) 0.0049(8)
C6A 0.0410(11) 0.0791(16) 0.0586(13) 0.0209(11) 0.0276(10) 0.0155(12)
C7A 0.0551(13) 0.097(2) 0.0678(16) 0.0141(14) 0.0412(13) 0.0123(14)
N1B 0.0370(8) 0.0712(12) 0.0446(9) 0.0085(8) 0.0190(7) -0.0025(8)
N2B 0.0296(7) 0.0550(9) 0.0378(8) 0.0024(6) 0.0156(6) 0.0071(7)
N3B 0.0315(7) 0.0656(11) 0.0364(8) 0.0039(7) 0.0159(6) 0.0030(7)
N4B 0.0289(7) 0.0524(9) 0.0351(7) 0.0009(6) 0.0149(6) 0.0032(6)
C5B 0.0342(9) 0.0763(15) 0.0376(9) 0.0048(9) 0.0155(8) -0.0043(9)
C6B 0.0377(10) 0.0933(18) 0.0407(10) 0.0118(11) 0.0120(8) 0.0189(11)
C7B 0.0340(10) 0.094(2) 0.0599(14) 0.0102(11) 0.0141(10) 0.0063(13)

loop_
_atom_type_symbol
_atom_type_description
_atom_type_scat_dispersion_real
_atom_type_scat_dispersion_imag
_atom_type_scat_source
C C 0.0033 0.0016 'International Tables Vol C Tables 4.2.6.8 and 6.1.1.4'
H H 0.0000 0.0000 'International Tables Vol C Tables 4.2.6.8 and 6.1.1.4'
N N 0.0061 0.0033 'International Tables Vol C Tables 4.2.6.8 and 6.1.1.4'
Cl Cl 0.1484 0.1585 'International Tables Vol C Tables 4.2.6.8 and 6.1.1.4'
Cu Cu 0.3201 1.2651 'International Tables Vol C Tables 4.2.6.8 and 6.1.1.4'

loop_
_geom_angle_atom_site_label_1
_geom_angle_atom_site_label_2
_geom_angle_atom_site_label_3
_geom_angle_site_symmetry_1
_geom_angle_site_symmetry_3
_geom_angle
N4A Cu1 N4B . . 175.10(6)
N4A Cu1 Cl2 . . 89.22(5)
N4B Cu1 Cl2 . . 88.29(5)
N4A Cu1 Cl1 . . 92.33(5)
N4B Cu1 Cl1 . . 90.55(5)
Cl2 Cu1 Cl1 . . 174.32(2)
N4A Cu1 N1A . 4_666 88.63(7)
N4B Cu1 N1A . 4_666 95.40(7)
Cl2 Cu1 N1A . 4_666 86.01(5)
Cl1 Cu1 N1A . 4_666 88.56(5)
N4A Cu1 Cl1 . 3_655 87.26(5)
N4B Cu1 Cl1 . 3_655 88.74(5)
Cl2 Cu1 Cl1 . 3_655 94.86(3)
Cl1 Cu1 Cl1 . 3_655 90.67(2)
N1A Cu1 Cl1 4_666 3_655 175.79(4)
N2A N1A C5A . . 101.65(16)
N3A N2A N1A . . 114.45(16)
N3A N2A C6A . . 123.30(17)
N1A N2A C6A . . 122.18(17)
N2A N3A N4A . . 104.94(15)
N3A N4A C5A . . 107.31(15)
N3A N4A Cu1 . . 125.96(12)
C5A N4A Cu1 . . 126.68(13)
N1A C5A N4A . . 111.65(18)
N1A C5A H5A . . 124.2
N4A C5A H5A . . 124.2
N2A C6A C7A . . 112.28(19)
N2A C6A H61A . . 109.1
C7A C6A H61A . . 109.1
N2A C6A H62A . . 109.1
C7A C6A H62A . . 109.1
H61A C6A H62A . . 107.9
C6A C7A H71A . . 109.5
C6A C7A H72A . . 109.5
H71A C7A H72A . . 109.5
C6A C7A H73A . . 109.5
H71A C7A H73A . . 109.5
H72A C7A H73A . . 109.5
C5B N1B N2B . . 101.72(17)
N3B N2B N1B . . 114.20(16)
N3B N2B C6B . . 122.44(18)
N1B N2B C6B . . 123.36(18)
N2B N3B N4B . . 104.94(16)
N3B N4B C5B . . 107.21(16)
N3B N4B Cu1 . . 126.48(13)
C5B N4B Cu1 . . 126.27(14)
N1B C5B N4B . . 111.91(19)
N1B C5B H5B . . 124.0
N4B C5B H5B . . 124.0
N2B C6B C7B . . 111.3(2)
N2B C6B H61B . . 109.4
C7B C6B H61B . . 109.4
N2B C6B H62B . . 109.4
C7B C6B H62B . . 109.4
H61B C6B H62B . . 108.0
C6B C7B H71B . . 109.5
C6B C7B H72B . . 109.5
H71B C7B H72B . . 109.5
C6B C7B H73B . . 109.5
H71B C7B H73B . . 109.5
H72B C7B H73B . . 109.5

loop_
_geom_bond_atom_site_label_1
_geom_bond_atom_site_label_2
_geom_bond_site_symmetry_2
_geom_bond_distance
_geom_bond_publ_flag
Cu1 N4A . 2.0037(16) y
Cu1 N4B . 2.0136(16) y
Cu1 Cl2 . 2.2595(6) y
Cu1 Cl1 . 2.2796(6) y
Cu1 N1A 4_666 2.851(2) y
Cu1 Cl1 3_655 2.8845(8) y
N1A N2A . 1.328(2) y
N1A C5A . 1.328(3) y
N2A N3A . 1.308(2) y
N2A C6A . 1.476(3) ?
N3A N4A . 1.326(2) y
N4A C5A . 1.331(2) y
C5A H5A . 0.9300 ?
C6A C7A . 1.477(4) ?
C6A H61A . 0.9700 ?
C6A H62A . 0.9700 ?
C7A H71A . 0.9600 ?
C7A H72A . 0.9600 ?
C7A H73A . 0.9600 ?
N1B C5B . 1.319(3) y
N1B N2B . 1.325(3) y
N2B N3B . 1.313(2) y
N2B C6B . 1.475(3) ?
N3B N4B . 1.317(2) y
N4B C5B . 1.333(3) y
C5B H5B . 0.9300 ?
C6B C7B . 1.490(4) ?
C6B H61B . 0.9700 ?
C6B H62B . 0.9700 ?
C7B H71B . 0.9600 ?
C7B H72B . 0.9600 ?
C7B H73B . 0.9600 ?

loop_
_geom_torsion_atom_site_label_1
_geom_torsion_atom_site_label_2
_geom_torsion_atom_site_label_3
_geom_torsion_atom_site_label_4
_geom_torsion_site_symmetry_1
_geom_torsion
C5A N1A N2A N3A . -0.5(3)
C5A N1A N2A C6A . -177.6(2)
N1A N2A N3A N4A . 0.4(2)
C6A N2A N3A N4A . 177.4(2)
N2A N3A N4A C5A . -0.2(2)
N2A N3A N4A Cu1 . -177.60(13)
Cl2 Cu1 N4A N3A . -134.61(17)
Cl1 Cu1 N4A N3A . 39.92(17)
N1A Cu1 N4A N3A 4_666 -48.58(17)
Cl1 Cu1 N4A N3A 3_655 130.48(17)
Cl2 Cu1 N4A C5A . 48.43(19)
Cl1 Cu1 N4A C5A . -137.04(18)
N1A Cu1 N4A C5A 4_666 134.46(19)
Cl1 Cu1 N4A C5A 3_655 -46.48(18)
N2A N1A C5A N4A . 0.4(3)
N3A N4A C5A N1A . -0.2(3)
Cu1 N4A C5A N1A . 177.27(16)
N3A N2A C6A C7A . 2.0(4)
N1A N2A C6A C7A . 178.8(2)
C5B N1B N2B N3B . 1.0(3)
C5B N1B N2B C6B . -179.7(2)
N1B N2B N3B N4B . -0.7(2)
C6B N2B N3B N4B . 180.0(2)
N2B N3B N4B C5B . 0.1(2)
N2B N3B N4B Cu1 . -177.83(13)
Cl2 Cu1 N4B N3B . 118.58(17)
Cl1 Cu1 N4B N3B . -55.86(17)
N1A Cu1 N4B N3B 4_666 32.75(18)
Cl1 Cu1 N4B N3B 3_655 -146.51(17)
Cl2 Cu1 N4B C5B . -59.00(19)
Cl1 Cu1 N4B C5B . 126.56(19)
N1A Cu1 N4B C5B 4_666 -144.83(19)
Cl1 Cu1 N4B C5B 3_655 35.90(19)
N2B N1B C5B N4B . -0.9(3)
N3B N4B C5B N1B . 0.5(3)
Cu1 N4B C5B N1B . 178.47(16)
N3B N2B C6B C7B . -140.3(2)
N1B N2B C6B C7B . 40.5(3)
